data_4134993
loop_
_publ_author_name
'Chen, Xiao-Gang'
'Song, Xian-Jiang'
'Zhang, Zhi-Xu'
'Zhang, Han-Yue'
'Pan, Qiang'
'Yao, Jie'
'You, Yu-Meng'
'Xiong, Ren-Gen'

_publ_section_title
;
 Confinement-Driven Ferroelectricity in a Two-Dimensional Hybrid Lead
 Iodide Perovskite.
;
_journal_issue 22
_journal_name_full 'Journal of the American Chemical Society'
_journal_page_first 10212
_journal_page_last 10218
_journal_paper_doi 10.1021/jacs.0c03710
_journal_volume 142
_journal_year 2020
_chemical_formula_moiety 'I4 Pb, 2(C6 H12 F2 N) '
_chemical_formula_sum 'C12 H24 F4 I4 N2 Pb'
_chemical_formula_weight 987.13
_space_group_crystal_system monoclinic
_space_group_IT_number 4
_space_group_name_Hall 'P 2yb'
_space_group_name_H-M_alt 'P 1 21 1'
_atom_sites_solution_hydrogens mixed
_audit_creation_method SHELXL-2014/7
_cell_angle_alpha 90
_cell_angle_beta 104.737(11)
_cell_angle_gamma 90
_cell_formula_units_Z 2
_cell_length_a 13.8350(14)
_cell_length_b 9.9882(7)
_cell_length_c 8.5383(8)
_cell_measurement_reflns_used 3005
_cell_measurement_temperature 293(2)
_cell_measurement_theta_max 29.5200
_cell_measurement_theta_min 2.5370
_cell_volume 1141.07(19)
_computing_structure_refinement 'SHELXL-2014/7 (Sheldrick, 2014)'
_diffrn_ambient_temperature 293(2)
_diffrn_measured_fraction_theta_full 0.997
_diffrn_measured_fraction_theta_max 0.997
_diffrn_measurement_device_type 'XtaLAB Synergy R, DW system, HyPix'
_diffrn_radiation_type MoK\a
_diffrn_radiation_wavelength 0.71073
_diffrn_reflns_av_unetI/netI 0.0731
_diffrn_reflns_Laue_measured_fraction_full 0.997
_diffrn_reflns_Laue_measured_fraction_max 0.997
_diffrn_reflns_limit_h_max 16
_diffrn_reflns_limit_h_min -16
_diffrn_reflns_limit_k_max 11
_diffrn_reflns_limit_k_min -11
_diffrn_reflns_limit_l_max 10
_diffrn_reflns_limit_l_min -6
_diffrn_reflns_number 3778
_diffrn_reflns_point_group_measured_fraction_full 0.935
_diffrn_reflns_point_group_measured_fraction_max 0.935
_diffrn_reflns_theta_full 25.242
_diffrn_reflns_theta_max 25.242
_diffrn_reflns_theta_min 2.467
_diffrn_source 'Rotating-anode X-ray tube'
_exptl_absorpt_coefficient_mu 12.833
_exptl_absorpt_correction_T_max 0.099
_exptl_absorpt_correction_T_min 0.065
_exptl_absorpt_correction_type multi-scan
_exptl_absorpt_process_details
;
CrysAlisPro 1.171.40.14e (Rigaku Oxford Diffraction, 2018)
Empirical absorption correction using spherical harmonics,
 implemented in SCALE3 ABSPACK scaling algorithm.
;
_exptl_crystal_colour red
_exptl_crystal_density_diffrn 2.873
_exptl_crystal_description sheet
_exptl_crystal_F_000 880
_exptl_crystal_size_max 0.230
_exptl_crystal_size_mid 0.200
_exptl_crystal_size_min 0.180
_refine_diff_density_max 6.044
_refine_diff_density_min -4.216
_refine_diff_density_rms 0.395
_refine_ls_abs_structure_details
;
 Classical Flack method preferred over Parsons because s.u. lower.
;
_refine_ls_abs_structure_Flack 0.193(13)
_refine_ls_extinction_method none
_refine_ls_goodness_of_fit_ref 1.095
_refine_ls_hydrogen_treatment constr
_refine_ls_matrix_type full
_refine_ls_number_parameters 209
_refine_ls_number_reflns 3778
_refine_ls_number_restraints 163
_refine_ls_restrained_S_all 1.079
_refine_ls_R_factor_all 0.0934
_refine_ls_R_factor_gt 0.0721
_refine_ls_shift/su_max 0.023
_refine_ls_shift/su_mean 0.004
_refine_ls_structure_factor_coef Fsqd
_refine_ls_weighting_details 'w=1/[\s^2^(Fo^2^)+(0.1219P)^2^] where P=(Fo^2^+2Fc^2^)/3'
_refine_ls_weighting_scheme calc
_refine_ls_wR_factor_gt 0.1923
_refine_ls_wR_factor_ref 0.2031
_reflns_Friedel_coverage 0.765
_reflns_Friedel_fraction_full 0.865
_reflns_Friedel_fraction_max 0.865
_reflns_number_gt 2861
_reflns_number_total 3778
_reflns_threshold_expression 'I > 2\s(I)'
_cod_data_source_file ja0c03710_si_007.cif
_cod_data_source_block p21_tw
_cod_depositor_comments
;Adding full bibliography for 4134988--4134996.cif.

 Adding full bibliography for 4134988--4134996.cif.
;
_cod_original_sg_symbol_H-M 'P 21'
_cod_database_code 4134993
_shelx_shelxl_version_number 2014/7
_shelx_space_group_comment
;
The symmetry employed for this shelxl refinement is uniquely defined
by the following loop, which should always be used as a source of
symmetry information in preference to the above space-group names.
They are only intended as comments.
;
_shelx_estimated_absorpt_t_min 0.183
_shelx_estimated_absorpt_t_max 0.206

loop_
_space_group_symop_operation_xyz
'x, y, z'
'-x, y+1/2, -z'

loop_
_atom_site_label
_atom_site_type_symbol
_atom_site_fract_x
_atom_site_fract_y
_atom_site_fract_z
_atom_site_U_iso_or_equiv
_atom_site_adp_type
_atom_site_occupancy
_atom_site_site_symmetry_order
_atom_site_calc_flag
_atom_site_refinement_flags_posn
_atom_site_refinement_flags_adp
_atom_site_refinement_flags_occupancy
_atom_site_disorder_assembly
_atom_site_disorder_group
Pb1 Pb 0.50323(6) 0.47979(9) 0.25220(11) 0.03386(15) Uani 1 1 d . . . . .
I1 I 0.26738(10) 0.43122(15) 0.14375(18) 0.0440(3) Uani 1 1 d . . . . .
I2 I 0.50304(11) 0.70460(12) 0.00510(15) 0.0536(5) Uani 1 1 d . . . . .
I3 I 0.74111(10) 0.49636(17) 0.36342(18) 0.0499(4) Uani 1 1 d . . . . .
I4 I 0.49916(11) 0.69762(15) 0.50396(16) 0.0616(5) Uani 1 1 d . . . . .
F1 F 0.0203(12) 0.5775(19) 0.3729(17) 0.109(6) Uani 1 1 d D U . . .
F2 F 0.0360(10) 0.5935(17) 0.6324(15) 0.089(5) Uani 1 1 d D U . . .
F3 F 0.9603(10) 0.3372(16) 0.8631(15) 0.090(5) Uani 1 1 d D U . . .
F4 F 0.9822(11) 0.3414(18) 1.1202(17) 0.097(6) Uani 1 1 d D U . . .
C6 C 0.3145(13) 0.4644(12) 0.669(3) 0.067(6) Uani 1 1 d D U . . .
H6A H 0.3792 0.4672 0.7240 0.080 Uiso 1 1 d R U . . .
H6B H 0.3130 0.4446 0.5655 0.080 Uiso 1 1 d R U . . .
N2 N 0.7409(9) 0.5781(15) 0.788(2) 0.061(6) Uani 1 1 d D U . . .
H2C H 0.7143 0.6021 0.6845 0.074 Uiso 1 1 d R U . . .
H2D H 0.7250 0.6430 0.8504 0.074 Uiso 1 1 d R U . . .
C1 C 0.2623(11) 0.5980(14) 0.6758(19) 0.043(4) Uani 1 1 d D U . . .
H1C H 0.3148 0.6612 0.6769 0.051 Uiso 1 1 d R U . . .
H1D H 0.2418 0.6099 0.7742 0.051 Uiso 1 1 d R U . . .
C2 C 0.1774(10) 0.6261(18) 0.529(2) 0.060(6) Uani 1 1 d D U . . .
H2A H 0.1979 0.6130 0.4307 0.072 Uiso 1 1 d R U . . .
H2B H 0.1612 0.7191 0.5344 0.072 Uiso 1 1 d R U . . .
C3 C 0.0816(9) 0.5519(13) 0.5191(15) 0.068(6) Uani 1 1 d D U . . .
C4 C 0.0889(18) 0.4020(14) 0.526(2) 0.076(5) Uani 1 1 d D U . . .
H4A H 0.1251 0.3815 0.4466 0.091 Uiso 1 1 d R U . . .
H4B H 0.0238 0.3625 0.4888 0.091 Uiso 1 1 d R U . . .
C5 C 0.1516(10) 0.345(2) 0.679(2) 0.076(5) Uani 1 1 d D U . . .
H5A H 0.1357 0.2517 0.6672 0.091 Uiso 1 1 d R U . . .
H5B H 0.1219 0.3786 0.7618 0.091 Uiso 1 1 d R U . . .
N1 N 0.2629(9) 0.3458(16) 0.717(2) 0.074(5) Uani 1 1 d D U . . .
H1A H 0.2778 0.3543 0.8322 0.089 Uiso 1 1 d R U . . .
H1B H 0.2928 0.2642 0.6927 0.089 Uiso 1 1 d R U . . .
C7 C 0.8522(10) 0.581(2) 0.8259(19) 0.077(6) Uani 1 1 d D U . . .
H7A H 0.8732 0.5291 0.7441 0.093 Uiso 1 1 calc R U . . .
H7B H 0.8736 0.6724 0.8181 0.093 Uiso 1 1 calc R U . . .
C8 C 0.9044(19) 0.5274(13) 0.988(2) 0.076(5) Uani 1 1 d D U . . .
H8A H 0.8820 0.5610 1.0783 0.092 Uiso 1 1 d R U . . .
H8B H 0.9713 0.5592 0.9994 0.092 Uiso 1 1 d R U . . .
C9 C 0.9172(9) 0.3780(12) 0.9809(15) 0.064(5) Uani 1 1 d D U . . .
C10 C 0.8242(10) 0.2955(17) 0.977(2) 0.060(5) Uani 1 1 d D U . . .
H10A H 0.8009 0.3145 1.0716 0.073 Uiso 1 1 d R U . . .
H10B H 0.8399 0.2019 0.9782 0.073 Uiso 1 1 d R U . . .
C11 C 0.7430(14) 0.3253(15) 0.825(2) 0.080(8) Uani 1 1 d D U . . .
H11A H 0.6955 0.2534 0.8086 0.095 Uiso 1 1 d R U . . .
H11B H 0.7719 0.3261 0.7344 0.095 Uiso 1 1 d R U . . .
C12 C 0.6933(11) 0.4584(10) 0.836(2) 0.038(5) Uani 1 1 d D U . . .
H12A H 0.6313 0.4522 0.7544 0.045 Uiso 1 1 d R U . . .
H12B H 0.6772 0.4674 0.9387 0.045 Uiso 1 1 d R U . . .

loop_
_atom_site_aniso_label
_atom_site_aniso_U_11
_atom_site_aniso_U_22
_atom_site_aniso_U_33
_atom_site_aniso_U_23
_atom_site_aniso_U_13
_atom_site_aniso_U_12
Pb1 0.0401(3) 0.0271(3) 0.0362(3) 0.0001(2) 0.0130(2) -0.0010(2)
I1 0.0431(6) 0.0351(5) 0.0545(7) 0.0024(7) 0.0135(6) 0.0035(6)
I2 0.0623(9) 0.0570(11) 0.0415(7) 0.0208(8) 0.0136(7) -0.0031(9)
I3 0.0469(7) 0.0407(6) 0.0622(7) 0.0072(8) 0.0143(6) 0.0067(7)
I4 0.0634(10) 0.0728(11) 0.0452(8) -0.0239(9) 0.0074(7) 0.0122(9)
F1 0.094(11) 0.089(10) 0.121(11) 0.019(9) -0.014(9) 0.007(9)
F2 0.080(8) 0.091(10) 0.107(9) 0.013(8) 0.045(6) 0.003(8)
F3 0.076(8) 0.087(9) 0.118(9) -0.026(8) 0.044(6) 0.007(7)
F4 0.079(10) 0.081(9) 0.115(10) 0.016(9) -0.005(8) 0.005(8)
C6 0.048(8) 0.068(10) 0.087(10) 0.008(8) 0.023(8) 0.000(7)
N2 0.046(9) 0.063(10) 0.069(10) 0.008(9) 0.003(8) 0.005(8)
C1 0.047(7) 0.029(7) 0.050(7) 0.000(6) 0.007(6) -0.006(6)
C2 0.068(11) 0.047(10) 0.065(11) 0.006(9) 0.018(9) -0.003(9)
C3 0.049(10) 0.063(9) 0.082(12) 0.008(9) -0.001(10) -0.017(9)
C4 0.068(8) 0.062(8) 0.085(8) -0.001(8) -0.005(7) -0.012(8)
C5 0.070(7) 0.059(8) 0.091(8) 0.002(7) 0.004(7) -0.009(7)
N1 0.067(7) 0.063(8) 0.089(8) -0.002(7) 0.014(7) -0.001(7)
C7 0.088(10) 0.053(9) 0.085(9) -0.005(8) 0.011(9) -0.008(9)
C8 0.087(10) 0.048(7) 0.088(9) 0.001(8) 0.013(9) -0.010(8)
C9 0.068(8) 0.050(7) 0.076(8) -0.001(7) 0.020(7) -0.005(7)
C10 0.070(10) 0.042(8) 0.072(10) 0.012(9) 0.025(9) -0.002(8)
C11 0.098(14) 0.056(12) 0.078(13) 0.015(10) 0.009(11) -0.017(11)
C12 0.032(7) 0.041(8) 0.042(7) -0.003(5) 0.013(5) -0.017(5)

loop_
_atom_type_symbol
_atom_type_description
_atom_type_scat_dispersion_real
_atom_type_scat_dispersion_imag
_atom_type_scat_source
C C 0.0033 0.0016 'International Tables Vol C Tables 4.2.6.8 and 6.1.1.4'
H H 0.0000 0.0000 'International Tables Vol C Tables 4.2.6.8 and 6.1.1.4'
N N 0.0061 0.0033 'International Tables Vol C Tables 4.2.6.8 and 6.1.1.4'
F F 0.0171 0.0103 'International Tables Vol C Tables 4.2.6.8 and 6.1.1.4'
I I -0.4742 1.8119 'International Tables Vol C Tables 4.2.6.8 and 6.1.1.4'
Pb Pb -3.3944 10.1111 'International Tables Vol C Tables 4.2.6.8 and 6.1.1.4'

loop_
_geom_angle_atom_site_label_1
_geom_angle_atom_site_label_2
_geom_angle_atom_site_label_3
_geom_angle
_geom_angle_site_symmetry_1
_geom_angle_site_symmetry_3
_geom_angle_publ_flag
I4 Pb1 I2 88.05(5) . . ?
I4 Pb1 I3 87.48(5) . . ?
I2 Pb1 I3 89.26(5) . . ?
I4 Pb1 I1 96.39(5) . . ?
I2 Pb1 I1 95.13(5) . . ?
I3 Pb1 I1 174.23(5) . . ?
N1 C6 C1 114.9(15) . . ?
C12 N2 C7 117.7(14) . . ?
C2 C1 C6 113.9(14) . . ?
C3 C2 C1 116.3(13) . . ?
F1 C3 F2 107.9(13) . . ?
F1 C3 C4 104.2(13) . . ?
F2 C3 C4 108.6(14) . . ?
F1 C3 C2 107.3(13) . . ?
F2 C3 C2 112.0(13) . . ?
C4 C3 C2 116.2(15) . . ?
C5 C4 C3 115.5(15) . . ?
N1 C5 C4 121.6(18) . . ?
C5 N1 C6 119.0(15) . . ?
C8 C7 N2 115.1(17) . . ?
C7 C8 C9 110.5(14) . . ?
F4 C9 F3 104.6(13) . . ?
F4 C9 C8 106.9(13) . . ?
F3 C9 C8 114.0(14) . . ?
F4 C9 C10 104.1(12) . . ?
F3 C9 C10 110.6(12) . . ?
C8 C9 C10 115.4(15) . . ?
C11 C10 C9 110.5(14) . . ?
C12 C11 C10 111.8(14) . . ?
N2 C12 C11 117.0(15) . . ?

loop_
_geom_bond_atom_site_label_1
_geom_bond_atom_site_label_2
_geom_bond_distance
_geom_bond_site_symmetry_2
_geom_bond_publ_flag
Pb1 I4 3.0691(16) . ?
Pb1 I2 3.0807(15) . ?
Pb1 I3 3.1891(16) . ?
Pb1 I1 3.1942(17) . ?
F1 C3 1.344(16) . ?
F2 C3 1.348(16) . ?
F3 C9 1.356(16) . ?
F4 C9 1.347(16) . ?
C6 N1 1.492(18) . ?
C6 C1 1.525(17) . ?
N2 C12 1.473(17) . ?
N2 C7 1.492(16) . ?
C1 C2 1.511(17) . ?
C2 C3 1.501(17) . ?
C3 C4 1.501(16) . ?
C4 C5 1.489(18) . ?
C5 N1 1.491(16) . ?
C7 C8 1.488(18) . ?
C8 C9 1.506(17) . ?
C9 C10 1.521(17) . ?
C10 C11 1.514(18) . ?
C11 C12 1.510(17) . ?

loop_
_geom_torsion_atom_site_label_1
_geom_torsion_atom_site_label_2
_geom_torsion_atom_site_label_3
_geom_torsion_atom_site_label_4
_geom_torsion
_geom_torsion_site_symmetry_1
_geom_torsion_site_symmetry_2
_geom_torsion_site_symmetry_3
_geom_torsion_site_symmetry_4
_geom_torsion_publ_flag
N1 C6 C1 C2 -82(2) . . . . ?
C6 C1 C2 C3 76(2) . . . . ?
C1 C2 C3 F1 -172.7(15) . . . . ?
C1 C2 C3 F2 69.0(18) . . . . ?
C1 C2 C3 C4 -57(2) . . . . ?
F1 C3 C4 C5 -178.6(18) . . . . ?
F2 C3 C4 C5 -64(2) . . . . ?
C2 C3 C4 C5 64(2) . . . . ?
C3 C4 C5 N1 -77(3) . . . . ?
C4 C5 N1 C6 38(3) . . . . ?
C1 C6 N1 C5 33(3) . . . . ?
C12 N2 C7 C8 -41(2) . . . . ?
N2 C7 C8 C9 87(2) . . . . ?
C7 C8 C9 F4 167.3(17) . . . . ?
C7 C8 C9 F3 52(2) . . . . ?
C7 C8 C9 C10 -78(2) . . . . ?
F4 C9 C10 C11 -179.8(14) . . . . ?
F3 C9 C10 C11 -68.0(17) . . . . ?
C8 C9 C10 C11 63.3(18) . . . . ?
C9 C10 C11 C12 -75.9(19) . . . . ?
C7 N2 C12 C11 -35(2) . . . . ?
C10 C11 C12 N2 86(2) . . . . ?
